data_2020545
loop_
_publ_author_name
'Galica, Tomasz'
'Bakowicz, Julia'
'Broda, Piotr'
'Turowska-Tyrk, Ilona'

_publ_section_title
;
 Monitoring photo-induced transformations in crystals of
 2,6-difluorocinnamic acid under ambient conditions
;
_journal_coeditor_code YF3104
_journal_issue 7
_journal_name_full 'Acta Crystallographica Section C'
_journal_page_first 593
_journal_page_last 599
_journal_paper_doi 10.1107/S2053229616010019
_journal_volume 72
_journal_year 2016
_chemical_formula_iupac '0.858C9 H6 F2 O2, 0.071C18 H12 F4 O4'
_chemical_formula_moiety '0.858(C9 H6 F2 O2), 0.071(C18 H12 F4 O4)'
_chemical_formula_sum 'C9 H6 F2 O2'
_chemical_formula_weight 184.14
_chemical_name_systematic
;
2,6-Difluorocinnamic
acid--3,4-bis(2,6-difluorophenyl)cyclobutane-1,2-dicarboxylic acid
(0.858/0.071)
;
_space_group_crystal_system monoclinic
_space_group_IT_number 14
_space_group_name_Hall '-P 2ybc'
_space_group_name_H-M_alt 'P 1 21/c 1'
_symmetry_space_group_name_Hall '-P 2ybc'
_symmetry_space_group_name_H-M 'P 1 21/c 1'
_atom_sites_solution_hydrogens mixed
_atom_sites_solution_primary direct
_atom_sites_solution_secondary difmap
_audit_creation_method SHELXL-2014/7
_cell_angle_alpha 90
_cell_angle_beta 92.873(14)
_cell_angle_gamma 90
_cell_formula_units_Z 4
_cell_length_a 3.8860(6)
_cell_length_b 19.185(4)
_cell_length_c 11.1567(14)
_cell_measurement_reflns_used 517
_cell_measurement_temperature 299(2)
_cell_measurement_theta_max 23.2480
_cell_measurement_theta_min 3.6430
_cell_volume 830.7(2)
_computing_cell_refinement
;
CrysAlis PRO (Agilent, 2014)
;
_computing_data_collection
;
CrysAlis PRO (Agilent, 2014)
;
_computing_data_reduction
;
CrysAlis PRO (Agilent, 2014)
;
_computing_molecular_graphics
;
ORTEP-3 for Windows (Farrugia, 2012),
and Mercury (Macrae <i>et al.</i>,  2006) and
<i>CrystalExplorer</i> (Wolff <i>et al.</i>,  2012)
;
_computing_publication_material
;
SHELXL2014 (Sheldrick, 2015)
;
_computing_structure_refinement
;
SHELXL2014 (Sheldrick, 2015)
;
_computing_structure_solution
;
SHELXS2013 (Sheldrick, 2008)
;
_diffrn_ambient_temperature 299(2)
_diffrn_detector_area_resol_mean 15.9718
_diffrn_measured_fraction_theta_full 0.959
_diffrn_measured_fraction_theta_max 0.959
_diffrn_measurement_device_type 'KM-4 with an Eos CCD'
_diffrn_measurement_method '\w scans'
_diffrn_radiation_monochromator graphite
_diffrn_radiation_type MoK\a
_diffrn_radiation_wavelength 0.71073
_diffrn_reflns_av_R_equivalents 0.0468
_diffrn_reflns_limit_h_max 4
_diffrn_reflns_limit_h_min -4
_diffrn_reflns_limit_k_max 21
_diffrn_reflns_limit_k_min -22
_diffrn_reflns_limit_l_max 12
_diffrn_reflns_limit_l_min -13
_diffrn_reflns_number 2470
_diffrn_reflns_theta_full 24.989
_diffrn_reflns_theta_max 24.989
_diffrn_reflns_theta_min 2.114
_exptl_absorpt_coefficient_mu 0.133
_exptl_absorpt_correction_T_max 1.000
_exptl_absorpt_correction_T_min 0.493
_exptl_absorpt_correction_type multi-scan
_exptl_absorpt_process_details
;
(Scale3 AbsPack; Agilent, 2014)
;
_exptl_crystal_colour colourless
_exptl_crystal_density_diffrn 1.472
_exptl_crystal_description block
_exptl_crystal_F_000 376
_exptl_crystal_size_max 0.62
_exptl_crystal_size_mid 0.25
_exptl_crystal_size_min 0.12
_refine_diff_density_max 0.179
_refine_diff_density_min -0.155
_refine_ls_extinction_method none
_refine_ls_goodness_of_fit_ref 1.038
_refine_ls_hydrogen_treatment constr
_refine_ls_matrix_type full
_refine_ls_number_parameters 182
_refine_ls_number_reflns 1413
_refine_ls_number_restraints 199
_refine_ls_restrained_S_all 0.989
_refine_ls_R_factor_all 0.1304
_refine_ls_R_factor_gt 0.0742
_refine_ls_shift/su_max 0.001
_refine_ls_shift/su_mean 0.000
_refine_ls_structure_factor_coef Fsqd
_refine_ls_weighting_details 'w=1/[\s^2^(Fo^2^)+(0.1209P)^2^+0.0466P] where P=(Fo^2^+2Fc^2^)/3'
_refine_ls_weighting_scheme calc
_refine_ls_wR_factor_gt 0.1879
_refine_ls_wR_factor_ref 0.2326
_reflns_number_gt 772
_reflns_number_total 1413
_reflns_threshold_expression 'I > 2\s(I)'
_cod_data_source_file yf3104sup1.cif
_cod_data_source_block II
_cod_database_code 2020545
_shelx_space_group_comment
;
The symmetry employed for this shelxl refinement is uniquely defined
by the following loop, which should always be used as a source of
symmetry information in preference to the above space-group names.
They are only intended as comments.
;
_shelx_estimated_absorpt_t_min 0.922
_shelx_estimated_absorpt_t_max 0.984

loop_
_space_group_symop_operation_xyz
'x, y, z'
'-x, y+1/2, -z+1/2'
'-x, -y, -z'
'x, -y-1/2, z-1/2'

loop_
_atom_site_type_symbol
_atom_site_label
_atom_site_fract_x
_atom_site_fract_y
_atom_site_fract_z
_atom_site_U_iso_or_equiv
_atom_site_adp_type
_atom_site_calc_flag
_atom_site_occupancy
_atom_site_disorder_assembly
_atom_site_disorder_group
C C1R 0.8933(14) 0.6885(4) 1.1851(5) 0.0834(19) Uani d 0.858(6) A 1
F F1R 0.9970(12) 0.7368(2) 1.2676(3) 0.1150(17) Uani d 0.858(6) A 1
C C2R 0.9568(14) 0.6202(4) 1.2141(5) 0.0933(17) Uani d 0.858(6) A 1
H H2R 1.0638 0.6083 1.2877 0.112 Uiso calc 0.858(6) A 1
C C3R 0.8591(15) 0.5698(3) 1.1322(6) 0.1034(19) Uani d 0.858(6) A 1
H H3R 0.8976 0.5231 1.1507 0.124 Uiso calc 0.858(6) A 1
C C4R 0.704(2) 0.5878(4) 1.0225(7) 0.103(2) Uani d 0.858(6) A 1
H H4R 0.6430 0.5539 0.9657 0.124 Uiso calc 0.858(6) A 1
C C5R 0.6412(16) 0.6574(3) 0.9994(5) 0.0818(19) Uani d 0.858(6) A 1
F F2R 0.4783(13) 0.67466(19) 0.8954(3) 0.0999(15) Uani d 0.858(6) A 1
C C6R 0.7329(13) 0.7109(3) 1.0796(4) 0.0710(13) Uani d 0.858(6) A 1
C C7R 0.6549(11) 0.7832(3) 1.0466(4) 0.0770(14) Uani d 0.858(6) A 1
H H7R 0.5404 0.7894 0.9722 0.092 Uiso calc 0.858(6) A 1
C C8R 0.7247(12) 0.8410(3) 1.1080(4) 0.0881(15) Uani d 0.858(6) A 1
H H8R 0.8429 0.8381 1.1825 0.106 Uiso calc 0.858(6) A 1
C C9R 0.6193(15) 0.9093(3) 1.0609(4) 0.0825(15) Uani d 0.858(6) A 1
O O1R 0.7174(18) 0.9610(3) 1.1324(5) 0.1173(19) Uani d 0.858(6) A 1
H H2R1 0.6798 0.9982 1.0980 0.176 Uiso calc 0.858(6) A 1
O O2R 0.471(2) 0.9177(3) 0.9656(3) 0.1047(18) Uani d 0.858(6) A 1
C C6P1 0.871(7) 0.7041(14) 1.077(3) 0.069(16) Uiso d 0.071(3) A 2
C C1P1 0.928(11) 0.681(2) 1.194(3) 0.09(2) Uiso d 0.071(3) A 2
F F1P1 1.075(14) 0.726(3) 1.275(3) 0.123(18) Uiso d 0.071(3) A 2
C C2P1 0.844(15) 0.616(2) 1.233(3) 0.11(2) Uiso d 0.071(3) A 2
H H2P1 0.9056 0.6073 1.3154 0.130 Uiso d 0.071(3) A 2
C C3P1 0.690(16) 0.570(2) 1.153(4) 0.119(18) Uiso d 0.071(3) A 2
H H3P1 0.6334 0.5229 1.1818 0.143 Uiso d 0.071(3) A 2
C C4P1 0.625(13) 0.5892(16) 1.035(4) 0.093(19) Uiso d 0.071(3) A 2
H H4P1 0.5231 0.5603 0.9785 0.112 Uiso d 0.071(3) A 2
C C5P1 0.718(7) 0.6548(14) 1.000(3) 0.10(2) Uiso d 0.071(3) A 2
F F2P1 0.659(9) 0.673(2) 0.884(3) 0.089(13) Uiso d 0.071(3) A 2
C C7P1 0.976(7) 0.7760(14) 1.036(3) 0.075(5) Uiso d 0.071(3) A 2
H H7P1 0.8718 0.7869 0.9559 0.090 Uiso calc 0.071(3) A 2
C C8P1 0.938(8) 0.8381(15) 1.124(3) 0.085(5) Uiso d 0.071(3) A 2
H H8P1 0.8661 0.8239 1.2033 0.102 Uiso calc 0.071(3) A 2
C C9P1 0.731(9) 0.8981(18) 1.071(4) 0.084(10) Uiso d 0.071(3) A 2
O O1P1 0.625(15) 0.942(2) 1.150(5) 0.093(16) Uiso d 0.071(3) A 2
H H1P1 0.4740 0.9720 1.1100 0.111 Uiso d 0.071(3) A 2
O O2P1 0.662(15) 0.903(3) 0.964(4) 0.126(16) Uiso d 0.071(3) A 2
C C6P2 1.600(7) 0.7241(15) 1.074(3) 0.081(17) Uiso d 0.071(3) A 3
C C1P2 1.829(8) 0.7184(19) 1.173(3) 0.095(17) Uiso d 0.071(3) A 3
F F1P2 1.885(10) 0.777(2) 1.238(3) 0.146(14) Uiso d 0.071(3) A 3
C C2P2 2.006(12) 0.659(2) 1.205(4) 0.110(19) Uiso d 0.071(3) A 3
H H2P2 2.1531 0.6584 1.2702 0.131 Uiso d 0.071(3) A 3
C C3P2 1.957(15) 0.601(2) 1.135(6) 0.127(19) Uiso d 0.071(3) A 3
H H3P2 2.0769 0.5565 1.1524 0.152 Uiso d 0.071(3) A 3
C C4P2 1.741(14) 0.6030(16) 1.035(5) 0.094(19) Uiso d 0.071(3) A 3
H H4P2 1.6908 0.5652 0.9809 0.112 Uiso d 0.071(3) A 3
C C5P2 1.567(10) 0.6640(17) 1.006(3) 0.09(2) Uiso d 0.071(3) A 3
F F2P2 1.355(12) 0.665(3) 0.906(4) 0.103(16) Uiso d 0.071(3) A 3
C C7P2 1.382(7) 0.7866(14) 1.040(3) 0.077(5) Uiso d 0.071(3) A 3
H H7P2 1.4465 0.8026 0.9607 0.092 Uiso calc 0.071(3) A 3
C C8P2 1.340(8) 0.8506(15) 1.119(3) 0.085(5) Uiso d 0.071(3) A 3
H H8P2 1.4579 0.8449 1.1985 0.101 Uiso calc 0.071(3) A 3
C C9P2 1.423(11) 0.9188(17) 1.063(3) 0.088(10) Uiso d 0.071(3) A 3
O O1P2 1.470(13) 0.9677(19) 1.144(4) 0.099(12) Uiso d 0.071(3) A 3
H H1P2 1.5598 1.0008 1.1122 0.119 Uiso d 0.071(3) A 3
O O2P2 1.45(3) 0.928(3) 0.956(3) 0.120(19) Uiso d 0.071(3) A 3

loop_
_atom_site_aniso_label
_atom_site_aniso_U_11
_atom_site_aniso_U_22
_atom_site_aniso_U_33
_atom_site_aniso_U_12
_atom_site_aniso_U_13
_atom_site_aniso_U_23
C1R 0.068(3) 0.087(4) 0.094(4) 0.007(3) -0.006(2) 0.001(3)
F1R 0.147(4) 0.100(3) 0.094(2) 0.005(3) -0.0340(19) -0.0062(17)
C2R 0.086(4) 0.091(5) 0.101(3) 0.014(3) -0.010(3) 0.013(3)
C3R 0.087(4) 0.084(4) 0.138(5) 0.010(3) -0.001(3) 0.016(4)
C4R 0.105(5) 0.069(4) 0.135(5) -0.003(3) -0.003(4) -0.007(3)
C5R 0.078(3) 0.081(4) 0.086(3) -0.002(3) 0.003(2) 0.005(3)
F2R 0.122(4) 0.084(3) 0.091(2) -0.008(2) -0.018(2) -0.0044(15)
C6R 0.060(3) 0.072(4) 0.081(3) 0.007(2) 0.004(2) 0.002(2)
C7R 0.078(3) 0.079(3) 0.074(2) -0.003(2) -0.0049(19) 0.003(2)
C8R 0.096(3) 0.087(4) 0.079(2) 0.002(3) -0.014(2) -0.004(2)
C9R 0.097(4) 0.071(3) 0.078(3) 0.005(3) -0.011(3) -0.002(2)
O1R 0.166(5) 0.074(3) 0.107(3) -0.009(3) -0.043(3) -0.016(2)
O2R 0.144(4) 0.070(3) 0.096(3) -0.001(3) -0.036(2) -0.0070(17)

loop_
_atom_type_symbol
_atom_type_description
_atom_type_scat_dispersion_real
_atom_type_scat_dispersion_imag
_atom_type_scat_source
C C 0.0033 0.0016 'International Tables Vol C Tables 4.2.6.8 and 6.1.1.4'
H H 0.0000 0.0000 'International Tables Vol C Tables 4.2.6.8 and 6.1.1.4'
O O 0.0106 0.0060 'International Tables Vol C Tables 4.2.6.8 and 6.1.1.4'
F F 0.0171 0.0103 'International Tables Vol C Tables 4.2.6.8 and 6.1.1.4'

loop_
_geom_angle_atom_site_label_1
_geom_angle_atom_site_label_2
_geom_angle_atom_site_label_3
_geom_angle
F1R C1R C2R 116.8(5)
F1R C1R C6R 118.4(6)
C2R C1R C6R 124.8(5)
C1R C2R C3R 118.5(5)
C1R C2R H2R 120.8
C3R C2R H2R 120.8
C2R C3R C4R 120.6(6)
C2R C3R H3R 119.7
C4R C3R H3R 119.7
C5R C4R C3R 118.2(6)
C5R C4R H4R 120.9
C3R C4R H4R 120.9
F2R C5R C4R 118.3(5)
F2R C5R C6R 118.0(5)
C4R C5R C6R 123.7(5)
C1R C6R C5R 114.2(5)
C1R C6R C7R 126.3(5)
C5R C6R C7R 119.5(4)
C8R C7R C6R 129.0(4)
C8R C7R H7R 115.5
C6R C7R H7R 115.5
C7R C8R C9R 121.1(4)
C7R C8R H8R 119.4
C9R C8R H8R 119.4
O2R C9R O1R 123.2(5)
O2R C9R C8R 123.8(5)
O1R C9R C8R 112.9(5)
C9R O1R H2R1 109.5
C5P1 C6P1 C1P1 114.0
C5P1 C6P1 C7P1 123.2(16)
C1P1 C6P1 C7P1 122.7(16)
F1P1 C1P1 C2P1 117.8
F1P1 C1P1 C6P1 118.06(6)
C2P1 C1P1 C6P1 124.11(6)
C3P1 C2P1 C1P1 118.6
C3P1 C2P1 H2P1 127.2
C1P1 C2P1 H2P1 114.2
C2P1 C3P1 C4P1 120.32(8)
C2P1 C3P1 H3P1 117.8
C4P1 C3P1 H3P1 121.9
C5P1 C4P1 C3P1 118.82(8)
C5P1 C4P1 H4P1 118.0
C3P1 C4P1 H4P1 123.2
F2P1 C5P1 C4P1 118.17(7)
F2P1 C5P1 C6P1 117.7
C4P1 C5P1 C6P1 124.2
C6P1 C7P1 C8P1 118(2)
C6P1 C7P1 C7P2 112.8(18)
C8P1 C7P1 C7P2 90.5(15)
C6P1 C7P1 H7P1 111.3
C8P1 C7P1 H7P1 111.3
C7P2 C7P1 H7P1 111.3
C9P1 C8P1 C7P1 113(2)
C9P1 C8P1 C8P2 112(2)
C7P1 C8P1 C8P2 88.4(15)
C9P1 C8P1 H8P1 113.5
C7P1 C8P1 H8P1 113.5
C8P2 C8P1 H8P1 113.5
O2P1 C9P1 O1P1 123.5
O2P1 C9P1 C8P1 122(2)
O1P1 C9P1 C8P1 114(2)
C9P1 O1P1 H1P1 107.2
C5P2 C6P2 C1P2 113.9
C5P2 C6P2 C7P2 119.5(17)
C1P2 C6P2 C7P2 126.4(17)
F1P2 C1P2 C2P2 119.19(6)
F1P2 C1P2 C6P2 116.2
C2P2 C1P2 C6P2 124.6
C3P2 C2P2 C1P2 118.36(6)
C3P2 C2P2 H2P2 121.4
C1P2 C2P2 H2P2 120.3
C4P2 C3P2 C2P2 120.2
C4P2 C3P2 H3P2 117.3
C2P2 C3P2 H3P2 122.5
C3P2 C4P2 C5P2 119.2
C3P2 C4P2 H4P2 125.9
C5P2 C4P2 H4P2 114.8
F2P2 C5P2 C6P2 118.5
F2P2 C5P2 C4P2 117.8
C6P2 C5P2 C4P2 123.66(6)
C6P2 C7P2 C8P2 125(2)
C6P2 C7P2 C7P1 116.9(19)
C8P2 C7P2 C7P1 89.1(15)
C6P2 C7P2 H7P2 108.1
C8P2 C7P2 H7P2 108.1
C7P1 C7P2 H7P2 108.1
C9P2 C8P2 C7P2 115(2)
C9P2 C8P2 C8P1 113(2)
C7P2 C8P2 C8P1 91.8(15)
C9P2 C8P2 H8P2 111.9
C7P2 C8P2 H8P2 111.9
C8P1 C8P2 H8P2 111.9
O2P2 C9P2 O1P2 123.35(9)
O2P2 C9P2 C8P2 125(2)
O1P2 C9P2 C8P2 112(2)
C9P2 O1P2 H1P2 108.4

loop_
_geom_bond_atom_site_label_1
_geom_bond_atom_site_label_2
_geom_bond_distance
C1R F1R 1.354(6)
C1R C2R 1.369(9)
C1R C6R 1.373(7)
C2R C3R 1.371(8)
C2R H2R 0.9300
C3R C4R 1.381(8)
C3R H3R 0.9300
C4R C5R 1.379(8)
C4R H4R 0.9300
C5R F2R 1.335(5)
C5R C6R 1.396(7)
C6R C7R 1.463(7)
C7R C8R 1.324(6)
C7R H7R 0.9300
C8R C9R 1.463(7)
C8R H8R 0.9300
C9R O2R 1.195(7)
C9R O1R 1.318(6)
O1R H2R1 0.8200
C6P1 C5P1 1.3863
C6P1 C1P1 1.3878
C6P1 C7P1 1.517(17)
C1P1 F1P1 1.3510
C1P1 C2P1 1.3768
C2P1 C3P1 1.3720(11)
C2P1 H2P1 0.9480
C3P1 C4P1 1.3731
C3P1 H3P1 0.9851
C4P1 C5P1 1.3711
C4P1 H4P1 0.9182
C5P1 F2P1 1.3553
C7P1 C8P1 1.559(19)
C7P1 C7P2 1.590(19)
C7P1 H7P1 0.9800
C8P1 C9P1 1.510(17)
C8P1 C8P2 1.582(19)
C8P1 H8P1 0.9800
C9P1 O2P1 1.2133
C9P1 O1P1 1.3057
O1P1 H1P1 0.9135
C6P2 C5P2 1.3794
C6P2 C1P2 1.3863
C6P2 C7P2 1.504(17)
C1P2 F1P2 1.3550
C1P2 C2P2 1.3757
C2P2 C3P2 1.3675
C2P2 H2P2 0.9029
C3P2 C4P2 1.3665
C3P2 H3P2 0.9808
C4P2 C5P2 1.3804
C4P2 H4P2 0.9538
C5P2 F2P2 1.3562
C7P2 C8P2 1.530(19)
C7P2 H7P2 0.9800
C8P2 C9P2 1.492(17)
C8P2 H8P2 0.9800
C9P2 O2P2 1.2184
C9P2 O1P2 1.3039
O1P2 H1P2 0.8117

_cod_database_fobs_code 2020545
